data_4003325
loop_
_publ_author_name
'Yang, Guangsai'
'Gong, Pifu'
'Lin, Zheshuai'
'Ye, Ning'

_publ_section_title
;
 AZn2BO3X2(A = K, Rb, NH4; X = Cl, Br): New Members of KBBF Family
 Exhibiting Large SHG Response and the Enhancement of Layer Interaction by
 Modified Structures
;
_journal_issue 24
_journal_name_full 'Chemistry of Materials'
_journal_page_first 9122
_journal_paper_doi 10.1021/acs.chemmater.6b04272
_journal_volume 28
_journal_year 2016
_chemical_formula_sum 'B Br2 O3 Rb Zn2'
_chemical_formula_weight 434.84
_space_group_crystal_system trigonal
_space_group_IT_number 155
_space_group_name_Hall 'R 3 2"'
_space_group_name_H-M_alt 'R 3 2 :H'
_audit_creation_method SHELXL-2014/7
_cell_angle_alpha 90
_cell_angle_beta 90
_cell_angle_gamma 120
_cell_formula_units_Z 3
_cell_length_a 4.982(3)
_cell_length_b 4.982(3)
_cell_length_c 29.20(3)
_cell_measurement_reflns_used 505
_cell_measurement_temperature 293(2)
_cell_measurement_theta_max 27.4624
_cell_measurement_theta_min 4.1877
_cell_volume 627.7(8)
_computing_structure_refinement 'SHELXL-2014/7 (Sheldrick, 2014)'
_diffrn_ambient_temperature 293(2)
_diffrn_detector_area_resol_mean 14.6306
_diffrn_measured_fraction_theta_full 0.949
_diffrn_measured_fraction_theta_max 0.955
_diffrn_measurement_device
;
Mercury70 (2x2 bin mode)
;
_diffrn_measurement_method CCD_Profile_fitting
_diffrn_radiation_type MoK\a
_diffrn_radiation_wavelength 0.71073
_diffrn_reflns_av_R_equivalents 0.0650
_diffrn_reflns_av_unetI/netI 0.0616
_diffrn_reflns_Laue_measured_fraction_full 0.949
_diffrn_reflns_Laue_measured_fraction_max 0.955
_diffrn_reflns_limit_h_max 6
_diffrn_reflns_limit_h_min -6
_diffrn_reflns_limit_k_max 6
_diffrn_reflns_limit_k_min -6
_diffrn_reflns_limit_l_max 37
_diffrn_reflns_limit_l_min -26
_diffrn_reflns_number 1428
_diffrn_reflns_point_group_measured_fraction_full 0.961
_diffrn_reflns_point_group_measured_fraction_max 0.961
_diffrn_reflns_theta_full 25.242
_diffrn_reflns_theta_max 27.467
_diffrn_reflns_theta_min 4.188
_diffrn_source 'Sealed Tube'
_exptl_absorpt_coefficient_mu 20.992
_exptl_absorpt_correction_T_max 1.0000
_exptl_absorpt_correction_T_min 0.4940
_exptl_absorpt_correction_type multi-scan
_exptl_crystal_colour White
_exptl_crystal_density_diffrn 3.451
_exptl_crystal_description Prism
_exptl_crystal_F_000 588
_exptl_crystal_size_max 0.2000
_exptl_crystal_size_mid 0.2000
_exptl_crystal_size_min 0.0500
_refine_diff_density_max 1.727
_refine_diff_density_min -2.814
_refine_diff_density_rms 0.409
_refine_ls_abs_structure_details
;
 Flack x determined using 73 quotients [(I+)-(I-)]/[(I+)+(I-)]
 (Parsons, Flack and Wagner, Acta Cryst. B69 (2013) 249-259).
;
_refine_ls_abs_structure_Flack 0.06(4)
_refine_ls_extinction_coef 0.0043(14)
_refine_ls_extinction_expression Fc^*^=kFc[1+0.001xFc^2^\l^3^/sin(2\q)]^-1/4^
_refine_ls_extinction_method 'SHELXL-2014/7 (Sheldrick 2014'
_refine_ls_goodness_of_fit_ref 1.079
_refine_ls_hydrogen_treatment undef
_refine_ls_matrix_type full
_refine_ls_number_parameters 18
_refine_ls_number_reflns 319
_refine_ls_number_restraints 0
_refine_ls_restrained_S_all 1.079
_refine_ls_R_factor_all 0.0597
_refine_ls_R_factor_gt 0.0546
_refine_ls_shift/su_max 0.000
_refine_ls_shift/su_mean 0.000
_refine_ls_structure_factor_coef Fsqd
_refine_ls_weighting_details 'w=1/[\s^2^(Fo^2^)+(0.0727P)^2^] where P=(Fo^2^+2Fc^2^)/3'
_refine_ls_weighting_scheme calc
_refine_ls_wR_factor_gt 0.1234
_refine_ls_wR_factor_ref 0.1262
_reflns_Friedel_coverage 0.509
_reflns_Friedel_fraction_full 0.988
_reflns_Friedel_fraction_max 0.973
_reflns_number_gt 265
_reflns_number_total 319
_reflns_threshold_expression 'I > 2\s(I)'
_cod_data_source_file cm6b04272_si_005.cif
_cod_data_source_block 2
_cod_depositor_comments
;
The following automatic conversions were performed:

data item '_exptl_absorpt_correction_type' value 'Multi-scan' was
changed to 'multi-scan' in accordance with the
/home/saulius/struct/COD-crude-data/automatic-downloads/DataCite-retrospective/ACS/depositions/lib/dictionaries/cif_core.dic
dictionary named 'cif_core.dic' version 2.4.2 last updated on
2011-04-26.

Automatic conversion script
Id: cif_fix_values 6909 2019-04-08 15:41:33Z antanas 
;
_cod_original_cell_volume 627.7(10)
_cod_database_code 4003325
_shelx_shelxl_version_number 2014/7
_shelx_space_group_comment
;
The symmetry employed for this shelxl refinement is uniquely defined
by the following loop, which should always be used as a source of
symmetry information in preference to the above space-group names.
They are only intended as comments.
;

loop_
_space_group_symop_operation_xyz
'x, y, z'
'-y, x-y, z'
'-x+y, -x, z'
'y, x, -z'
'x-y, -y, -z'
'-x, -x+y, -z'
'x+2/3, y+1/3, z+1/3'
'-y+2/3, x-y+1/3, z+1/3'
'-x+y+2/3, -x+1/3, z+1/3'
'y+2/3, x+1/3, -z+1/3'
'x-y+2/3, -y+1/3, -z+1/3'
'-x+2/3, -x+y+1/3, -z+1/3'
'x+1/3, y+2/3, z+2/3'
'-y+1/3, x-y+2/3, z+2/3'
'-x+y+1/3, -x+2/3, z+2/3'
'y+1/3, x+2/3, -z+2/3'
'x-y+1/3, -y+2/3, -z+2/3'
'-x+1/3, -x+y+2/3, -z+2/3'

loop_
_atom_site_label
_atom_site_type_symbol
_atom_site_fract_x
_atom_site_fract_y
_atom_site_fract_z
_atom_site_U_iso_or_equiv
_atom_site_adp_type
_atom_site_occupancy
_atom_site_site_symmetry_order
_atom_site_calc_flag
_atom_site_refinement_flags_posn
_atom_site_refinement_flags_adp
_atom_site_refinement_flags_occupancy
Br1 Br -0.6667 -0.3333 -0.06063(7) 0.0514(8) Uani 1 3 d S T P
Zn1 Zn -0.6667 -0.3333 -0.14263(6) 0.0177(7) Uani 1 3 d S T P
O1 O -0.6086(18) 0.0581(18) -0.1667 0.020(3) Uani 1 2 d S T P
B1 B -0.3333 0.3333 -0.1667 0.013(4) Uani 1 6 d S T P
Rb1 Rb 0.0000 0.0000 0.0000 0.0554(10) Uani 1 6 d S T P

loop_
_atom_site_aniso_label
_atom_site_aniso_U_11
_atom_site_aniso_U_22
_atom_site_aniso_U_33
_atom_site_aniso_U_23
_atom_site_aniso_U_13
_atom_site_aniso_U_12
Br1 0.0614(10) 0.0614(10) 0.0312(16) 0.000 0.000 0.0307(5)
Zn1 0.0114(7) 0.0114(7) 0.0305(14) 0.000 0.000 0.0057(3)
O1 0.013(3) 0.013(3) 0.037(8) 0.003(2) -0.003(2) 0.007(4)
B1 0.014(6) 0.014(6) 0.011(13) 0.000 0.000 0.007(3)
Rb1 0.0480(11) 0.0480(11) 0.070(3) 0.000 0.000 0.0240(5)

loop_
_atom_type_symbol
_atom_type_description
_atom_type_scat_dispersion_real
_atom_type_scat_dispersion_imag
_atom_type_scat_source
B B 0.0013 0.0007 'International Tables Vol C Tables 4.2.6.8 and 6.1.1.4'
O O 0.0106 0.0060 'International Tables Vol C Tables 4.2.6.8 and 6.1.1.4'
Zn Zn 0.2839 1.4301 'International Tables Vol C Tables 4.2.6.8 and 6.1.1.4'
Br Br -0.2901 2.4595 'International Tables Vol C Tables 4.2.6.8 and 6.1.1.4'
Rb Rb -0.9393 2.9676 'International Tables Vol C Tables 4.2.6.8 and 6.1.1.4'

loop_
_geom_angle_atom_site_label_1
_geom_angle_atom_site_label_2
_geom_angle_atom_site_label_3
_geom_angle
_geom_angle_site_symmetry_1
_geom_angle_site_symmetry_3
Zn1 Br1 Rb1 121.61(4) . 1_455
Zn1 Br1 Rb1 121.61(4) . .
Rb1 Br1 Rb1 95.04(6) 1_455 .
Zn1 Br1 Rb1 121.61(4) . 1_445
Rb1 Br1 Rb1 95.04(6) 1_455 1_445
Rb1 Br1 Rb1 95.04(6) . 1_445
O1 Zn1 O1 107.84(8) 2_455 3_445
O1 Zn1 O1 107.84(8) 2_455 .
O1 Zn1 O1 107.84(8) 3_445 .
O1 Zn1 Br1 111.06(8) 2_455 .
O1 Zn1 Br1 111.06(8) 3_445 .
O1 Zn1 Br1 111.06(8) . .
B1 O1 Zn1 125.0(2) . 16_454
B1 O1 Zn1 125.0(2) . .
Zn1 O1 Zn1 110.0(4) 16_454 .
O1 B1 O1 120.000(2) . 2_565
O1 B1 O1 120.000(1) . 3_455
O1 B1 O1 120.000(6) 2_565 3_455
Br1 Rb1 Br1 95.04(6) 4_665 4
Br1 Rb1 Br1 84.96(6) 4_665 1_665
Br1 Rb1 Br1 180.00(6) 4 1_665
Br1 Rb1 Br1 95.04(6) 4_665 4_565
Br1 Rb1 Br1 95.04(6) 4 4_565
Br1 Rb1 Br1 84.96(6) 1_665 4_565
Br1 Rb1 Br1 84.96(6) 4_665 1_655
Br1 Rb1 Br1 84.96(6) 4 1_655
Br1 Rb1 Br1 95.04(6) 1_665 1_655
Br1 Rb1 Br1 180.00(6) 4_565 1_655
Br1 Rb1 Br1 180.0 4_665 .
Br1 Rb1 Br1 84.96(6) 4 .
Br1 Rb1 Br1 95.04(6) 1_665 .
Br1 Rb1 Br1 84.96(6) 4_565 .
Br1 Rb1 Br1 95.04(6) 1_655 .
Br1 Rb1 Rb1 42.48(3) 4_665 1_665
Br1 Rb1 Rb1 137.52(3) 4 1_665
Br1 Rb1 Rb1 42.48(3) 1_665 1_665
Br1 Rb1 Rb1 90.0 4_565 1_665
Br1 Rb1 Rb1 90.0 1_655 1_665
Br1 Rb1 Rb1 137.52(3) . 1_665
Br1 Rb1 Rb1 137.52(3) 4_665 1_445
Br1 Rb1 Rb1 42.48(3) 4 1_445
Br1 Rb1 Rb1 137.52(3) 1_665 1_445
Br1 Rb1 Rb1 90.0 4_565 1_445
Br1 Rb1 Rb1 90.0 1_655 1_445
Br1 Rb1 Rb1 42.48(3) . 1_445
Rb1 Rb1 Rb1 180.0 1_665 1_445
Br1 Rb1 Rb1 90.0 4_665 1_545
Br1 Rb1 Rb1 42.48(3) 4 1_545
Br1 Rb1 Rb1 137.52(3) 1_665 1_545
Br1 Rb1 Rb1 137.52(3) 4_565 1_545
Br1 Rb1 Rb1 42.48(3) 1_655 1_545
Br1 Rb1 Rb1 90.0 . 1_545
Rb1 Rb1 Rb1 120.0 1_665 1_545
Rb1 Rb1 Rb1 60.0 1_445 1_545
Br1 Rb1 Rb1 137.52(3) 4_665 1_455
Br1 Rb1 Rb1 90.0 4 1_455
Br1 Rb1 Rb1 90.0 1_665 1_455
Br1 Rb1 Rb1 42.48(3) 4_565 1_455
Br1 Rb1 Rb1 137.52(3) 1_655 1_455
Br1 Rb1 Rb1 42.48(3) . 1_455
Rb1 Rb1 Rb1 120.0 1_665 1_455
Rb1 Rb1 Rb1 60.0 1_445 1_455
Rb1 Rb1 Rb1 120.0 1_545 1_455
Br1 Rb1 Rb1 42.48(3) 4_665 1_655
Br1 Rb1 Rb1 90.0 4 1_655
Br1 Rb1 Rb1 90.0 1_665 1_655
Br1 Rb1 Rb1 137.52(3) 4_565 1_655
Br1 Rb1 Rb1 42.48(3) 1_655 1_655
Br1 Rb1 Rb1 137.52(3) . 1_655
Rb1 Rb1 Rb1 60.0 1_665 1_655
Rb1 Rb1 Rb1 120.0 1_445 1_655
Rb1 Rb1 Rb1 60.0 1_545 1_655
Rb1 Rb1 Rb1 180.0 1_455 1_655
Br1 Rb1 Rb1 90.0 4_665 1_565
Br1 Rb1 Rb1 137.52(3) 4 1_565
Br1 Rb1 Rb1 42.48(3) 1_665 1_565
Br1 Rb1 Rb1 42.48(3) 4_565 1_565
Br1 Rb1 Rb1 137.52(3) 1_655 1_565
Br1 Rb1 Rb1 90.0 . 1_565
Rb1 Rb1 Rb1 60.0 1_665 1_565
Rb1 Rb1 Rb1 120.0 1_445 1_565
Rb1 Rb1 Rb1 180.0 1_545 1_565
Rb1 Rb1 Rb1 60.0 1_455 1_565
Rb1 Rb1 Rb1 120.0 1_655 1_565

loop_
_geom_bond_atom_site_label_1
_geom_bond_atom_site_label_2
_geom_bond_distance
_geom_bond_site_symmetry_2
Br1 Zn1 2.394(4) .
Br1 Rb1 3.378(2) 1_455
Br1 Rb1 3.378(2) .
Br1 Rb1 3.378(2) 1_445
Zn1 O1 1.953(5) 2_455
Zn1 O1 1.953(5) 3_445
Zn1 O1 1.953(5) .
O1 B1 1.371(9) .
O1 Zn1 1.953(5) 16_454
B1 O1 1.371(9) 2_565
B1 O1 1.371(9) 3_455
Rb1 Br1 3.378(2) 4_665
Rb1 Br1 3.378(2) 4
Rb1 Br1 3.378(2) 1_665
Rb1 Br1 3.378(2) 4_565
Rb1 Br1 3.378(2) 1_655
Rb1 Rb1 4.982(3) 1_665
Rb1 Rb1 4.982(3) 1_445
Rb1 Rb1 4.982(3) 1_545
Rb1 Rb1 4.982(3) 1_455
Rb1 Rb1 4.982(3) 1_655
Rb1 Rb1 4.982(3) 1_565
